data_4075255
loop_
_publ_author_name
'Xu, Guo-Hai'
'Ma, Jian-Fang'
'Yu, Hai-Xia'
Li,
'Liu, Ying-Ying'
'Yang, Jin'
'Su, Zhong-Min'
'Shi, Chun-Feng'

_publ_section_title
;
 A Series of New Organotin&#x2212;Cyanometalate Compounds Based on
 Triorganotin, Diorganotin, and Organooxotin Clusters
;
_journal_issue 26
_journal_name_full Organometallics
_journal_page_first 5996
_journal_paper_doi 10.1021/om060157l
_journal_volume 25
_journal_year 2006
_chemical_formula_moiety 'C91 H84 Fe N8 O Sn4'
_chemical_formula_sum 'C91 H84 Fe N8 O Sn4'
_chemical_formula_weight 1836.27
_chemical_melting_point ?
_chemical_name_systematic
;
 ?
;
_space_group_IT_number 85
_symmetry_cell_setting tetragonal
_symmetry_space_group_name_Hall '-P 4a'
_symmetry_space_group_name_H-M 'P 4/n :2'
_atom_sites_solution_hydrogens geom
_atom_sites_solution_primary direct
_atom_sites_solution_secondary difmap
_audit_creation_method SHELXL-97
_cell_angle_alpha 90.00
_cell_angle_beta 90.00
_cell_angle_gamma 90.00
_cell_formula_units_Z 2
_cell_length_a 19.886(3)
_cell_length_b 19.886(3)
_cell_length_c 10.595(2)
_cell_measurement_reflns_used Total
_cell_measurement_temperature 293(2)
_cell_measurement_theta_max 27.5
_cell_measurement_theta_min 3.0
_cell_volume 4189.8(12)
_computing_cell_refinement PROCESS-AUTO
_computing_data_collection PROCESS-AUTO
_computing_data_reduction PROCESS-AUTO
_computing_molecular_graphics 'SHELXTL-PLUS (Sheldrick, 1990)'
_computing_publication_material SHELXL-97
_computing_structure_refinement 'SHELXL-97 (Sheldrick, 1997)'
_computing_structure_solution 'SHELXS-97 (Sheldrick, 1997)'
_diffrn_ambient_temperature 293(2)
_diffrn_detector_area_resol_mean 10.0
_diffrn_measured_fraction_theta_full 0.985
_diffrn_measured_fraction_theta_max 0.987
_diffrn_measurement_device_type 'Rigaku RAXIS-RAPID'
_diffrn_measurement_method '\w scan'
_diffrn_radiation_monochromator graphite
_diffrn_radiation_source 'rotor target'
_diffrn_radiation_type MoK\a
_diffrn_radiation_wavelength 0.71073
_diffrn_reflns_av_R_equivalents 0.1395
_diffrn_reflns_av_sigmaI/netI 0.1136
_diffrn_reflns_limit_h_max 25
_diffrn_reflns_limit_h_min -25
_diffrn_reflns_limit_k_max 25
_diffrn_reflns_limit_k_min -24
_diffrn_reflns_limit_l_max 13
_diffrn_reflns_limit_l_min -13
_diffrn_reflns_number 37140
_diffrn_reflns_theta_full 25.00
_diffrn_reflns_theta_max 27.47
_diffrn_reflns_theta_min 2.99
_diffrn_standards_decay_% none
_diffrn_standards_interval_count none
_diffrn_standards_interval_time none
_diffrn_standards_number none
_exptl_absorpt_coefficient_mu 1.395
_exptl_absorpt_correction_T_max 0.851
_exptl_absorpt_correction_T_min 0.654
_exptl_absorpt_correction_type empirical
_exptl_absorpt_process_details SADABS
_exptl_crystal_colour red
_exptl_crystal_density_diffrn 1.456
_exptl_crystal_density_meas ?
_exptl_crystal_density_method 'not measured'
_exptl_crystal_description block
_exptl_crystal_F_000 1840
_exptl_crystal_size_max 0.312
_exptl_crystal_size_mid 0.309
_exptl_crystal_size_min 0.116
_refine_diff_density_max 2.219
_refine_diff_density_min -0.714
_refine_diff_density_rms 0.108
_refine_ls_extinction_method none
_refine_ls_goodness_of_fit_ref 1.047
_refine_ls_hydrogen_treatment mixed
_refine_ls_matrix_type full
_refine_ls_number_parameters 241
_refine_ls_number_reflns 4749
_refine_ls_number_restraints 0
_refine_ls_restrained_S_all 1.047
_refine_ls_R_factor_all 0.0978
_refine_ls_R_factor_gt 0.0697
_refine_ls_shift/su_max 0.001
_refine_ls_shift/su_mean 0.000
_refine_ls_structure_factor_coef Fsqd
_refine_ls_weighting_details 'calc w=1/[\s^2^(Fo^2^)+(0.0546P)^2^+0.7164P] where P=(Fo^2^+2Fc^2^)/3'
_refine_ls_weighting_scheme calc
_refine_ls_wR_factor_gt 0.1528
_refine_ls_wR_factor_ref 0.1680
_reflns_number_gt 2977
_reflns_number_total 4749
_reflns_threshold_expression >2sigma(I)
_cod_data_source_file om060157lsi20060217_115015.cif
_cod_data_source_block compound-4
_cod_depositor_comments
;
The following automatic conversions were performed:

'_chemical_melting_point' value 'not measured' was changed to '?' -
the value is undefined or not given.

'_symmetry_cell_setting' value
'Tetragonal' changed to 'tetragonal' according to
/home/saulius/struct/CIF-dictionaries/cif_core.dic dictionary named
'cif_core.dic' version 2.4.1 from 2010-06-29.

Automatic conversion script
Id: cif_fix_values 1715 2011-07-08 13:25:40Z adriana 

The following automatic conversions were performed:

'_exptl_crystal_density_meas' value 'none' was changed to '?' - the
value is perceived as not measured.

Automatic conversion script
Id: cif_fix_values 3008 2015-01-20 13:52:24Z robertas 
;
_cod_original_cell_volume 4189.5(12)
_cod_original_sg_symbol_H-M P4/n
_cod_database_code 4075255

loop_
_symmetry_equiv_pos_as_xyz
'x, y, z'
'-x+1/2, -y+1/2, z'
'-y+1/2, x, z'
'y, -x+1/2, z'
'-x, -y, -z'
'x-1/2, y-1/2, -z'
'y-1/2, -x, -z'
'-y, x-1/2, -z'

loop_
_atom_site_label
_atom_site_type_symbol
_atom_site_fract_x
_atom_site_fract_y
_atom_site_fract_z
_atom_site_U_iso_or_equiv
_atom_site_adp_type
_atom_site_occupancy
_atom_site_symmetry_multiplicity
_atom_site_calc_flag
_atom_site_refinement_flags
C1 C 0.3271(3) 0.0668(4) 0.0334(6) 0.0680(18) Uani 1 1 d .
H1A H 0.3062 0.0227 0.0317 0.082 Uiso 1 1 calc R
H1B H 0.2935 0.0986 0.0627 0.082 Uiso 1 1 calc R
C2 C 0.3469(3) 0.0854(3) -0.0983(5) 0.0555(14) Uani 1 1 d .
C3 C 0.3577(3) 0.1525(4) -0.1319(6) 0.0680(18) Uani 1 1 d .
H3 H 0.3533 0.1858 -0.0709 0.082 Uiso 1 1 calc R
C4 C 0.3745(4) 0.1699(4) -0.2513(7) 0.081(2) Uani 1 1 d .
H4 H 0.3818 0.2148 -0.2714 0.097 Uiso 1 1 calc R
C5 C 0.3806(4) 0.1216(7) -0.3428(8) 0.102(3) Uani 1 1 d .
H5 H 0.3917 0.1335 -0.4252 0.122 Uiso 1 1 calc R
C6 C 0.3703(4) 0.0558(5) -0.3116(7) 0.096(3) Uani 1 1 d .
H6 H 0.3744 0.0228 -0.3733 0.115 Uiso 1 1 calc R
C7 C 0.3542(4) 0.0380(4) -0.1918(6) 0.0711(18) Uani 1 1 d .
H7 H 0.3480 -0.0072 -0.1725 0.085 Uiso 1 1 calc R
C8 C 0.4670(4) 0.1554(3) 0.1727(6) 0.0665(17) Uani 1 1 d .
H8A H 0.4885 0.1610 0.0912 0.080 Uiso 1 1 calc R
H8B H 0.4365 0.1930 0.1840 0.080 Uiso 1 1 calc R
C9 C 0.5197(4) 0.1598(3) 0.2712(6) 0.0641(17) Uani 1 1 d .
C10 C 0.5836(4) 0.1389(4) 0.2493(8) 0.086(2) Uani 1 1 d .
H10 H 0.5946 0.1216 0.1705 0.103 Uiso 1 1 calc R
C11 C 0.6325(6) 0.1427(5) 0.3409(13) 0.124(4) Uani 1 1 d .
H11 H 0.6762 0.1283 0.3246 0.149 Uiso 1 1 calc R
C12 C 0.6149(7) 0.1691(7) 0.4604(12) 0.142(5) Uani 1 1 d .
H12 H 0.6467 0.1713 0.5246 0.171 Uiso 1 1 calc R
C13 C 0.5516(7) 0.1910(6) 0.4810(9) 0.127(4) Uani 1 1 d .
H13 H 0.5406 0.2100 0.5585 0.152 Uiso 1 1 calc R
C14 C 0.5036(5) 0.1857(5) 0.3897(7) 0.092(3) Uani 1 1 d .
H14 H 0.4599 0.1994 0.4066 0.111 Uiso 1 1 calc R
C15 C 0.4147(4) -0.0168(3) 0.2966(6) 0.0675(18) Uani 1 1 d .
H15A H 0.4600 -0.0189 0.3303 0.081 Uiso 1 1 calc R
H15B H 0.3842 -0.0087 0.3664 0.081 Uiso 1 1 calc R
C16 C 0.3977(3) -0.0825(3) 0.2372(5) 0.0543(14) Uani 1 1 d .
C17 C 0.4474(4) -0.1261(3) 0.1947(7) 0.074(2) Uani 1 1 d .
H17 H 0.4925 -0.1148 0.2038 0.088 Uiso 1 1 calc R
C18 C 0.4299(6) -0.1860(4) 0.1391(8) 0.106(3) Uani 1 1 d .
H18 H 0.4636 -0.2141 0.1087 0.127 Uiso 1 1 calc R
C19 C 0.3660(8) -0.2052(5) 0.1276(9) 0.120(4) Uani 1 1 d .
H19 H 0.3558 -0.2467 0.0919 0.144 Uiso 1 1 calc R
C20 C 0.3156(5) -0.1641(5) 0.1678(9) 0.106(3) Uani 1 1 d .
H20 H 0.2709 -0.1767 0.1577 0.127 Uiso 1 1 calc R
C21 C 0.3318(4) -0.1033(4) 0.2241(8) 0.085(2) Uani 1 1 d .
H21 H 0.2975 -0.0757 0.2538 0.102 Uiso 1 1 calc R
C22 C 0.3004(3) 0.1683(3) 0.3392(5) 0.0494(13) Uani 1 1 d .
C23 C 0.2500 0.2500 0.1788(11) 0.053(3) Uani 1 4 d S
N1 N 0.3320(3) 0.1214(3) 0.3168(5) 0.0643(14) Uani 1 1 d .
N2 N 0.2500 0.2500 0.0690(10) 0.075(3) Uani 1 4 d S
N3 N 0.2500 0.2500 0.5172(8) 0.045(2) Uani 1 4 d S
N4 N 0.4814(3) 0.0126(3) 0.0312(6) 0.0654(15) Uani 0.50 1 d P
C24 C 0.4814(3) 0.0126(3) 0.0312(6) 0.0654(15) Uani 0.50 1 d P
O1 O 0.2500 0.2500 0.6222(9) 0.071(2) Uani 1 4 d S
Fe1 Fe 0.2500 0.2500 0.36047(13) 0.0443(4) Uani 1 4 d S
Sn1 Sn 0.40818(2) 0.064966(19) 0.16650(4) 0.05142(18) Uani 1 1 d .

loop_
_atom_site_aniso_label
_atom_site_aniso_U_11
_atom_site_aniso_U_22
_atom_site_aniso_U_33
_atom_site_aniso_U_23
_atom_site_aniso_U_13
_atom_site_aniso_U_12
C1 0.053(4) 0.089(5) 0.063(4) 0.006(3) 0.002(3) -0.004(3)
C2 0.046(3) 0.067(4) 0.054(3) -0.002(3) -0.010(3) 0.001(3)
C3 0.064(4) 0.070(4) 0.070(4) -0.002(3) -0.010(3) 0.004(3)
C4 0.074(5) 0.093(6) 0.076(5) 0.031(4) -0.015(4) -0.003(4)
C5 0.072(5) 0.172(10) 0.062(5) 0.027(6) -0.003(4) -0.022(6)
C6 0.076(6) 0.145(9) 0.067(5) -0.034(5) 0.008(4) 0.005(6)
C7 0.069(4) 0.071(5) 0.074(4) -0.009(3) -0.004(3) 0.003(3)
C8 0.081(5) 0.054(4) 0.064(4) 0.007(3) 0.000(3) -0.006(3)
C9 0.073(5) 0.049(4) 0.069(4) 0.011(3) 0.003(3) -0.007(3)
C10 0.075(5) 0.073(5) 0.110(6) -0.009(4) -0.014(5) 0.006(4)
C11 0.096(7) 0.111(8) 0.166(11) 0.016(8) -0.042(8) 0.001(6)
C12 0.153(11) 0.153(11) 0.121(9) 0.059(8) -0.082(9) -0.065(9)
C13 0.145(10) 0.166(11) 0.069(5) 0.013(6) -0.015(6) -0.075(9)
C14 0.094(6) 0.118(7) 0.064(4) -0.002(4) 0.002(4) -0.027(5)
C15 0.085(5) 0.060(4) 0.057(4) 0.001(3) -0.008(3) 0.010(4)
C16 0.061(4) 0.046(3) 0.055(3) 0.012(3) 0.001(3) 0.010(3)
C17 0.068(4) 0.054(4) 0.099(5) 0.011(4) 0.026(4) 0.014(3)
C18 0.157(10) 0.051(4) 0.109(7) 0.004(4) 0.072(7) 0.022(5)
C19 0.201(14) 0.070(6) 0.089(6) -0.004(5) 0.002(8) -0.038(8)
C20 0.100(7) 0.091(7) 0.126(8) 0.008(6) -0.025(6) -0.038(6)
C21 0.068(5) 0.083(6) 0.103(6) 0.013(5) 0.002(4) 0.012(4)
C22 0.052(3) 0.051(3) 0.045(3) 0.002(3) -0.004(3) -0.001(3)
C23 0.055(4) 0.055(4) 0.051(7) 0.000 0.000 0.000
N1 0.069(3) 0.061(3) 0.062(3) -0.002(3) 0.008(3) 0.013(3)
N2 0.083(5) 0.083(5) 0.060(7) 0.000 0.000 0.000
N3 0.045(3) 0.045(3) 0.046(5) 0.000 0.000 0.000
N4 0.058(4) 0.069(4) 0.069(4) -0.002(3) 0.002(3) 0.003(3)
C24 0.058(4) 0.069(4) 0.069(4) -0.002(3) 0.002(3) 0.003(3)
O1 0.074(4) 0.074(4) 0.067(6) 0.000 0.000 0.000
Fe1 0.0441(5) 0.0441(5) 0.0447(8) 0.000 0.000 0.000
Sn1 0.0541(3) 0.0485(3) 0.0517(3) 0.00018(18) -0.00050(18) 0.00601(17)

loop_
_atom_type_symbol
_atom_type_description
_atom_type_scat_dispersion_real
_atom_type_scat_dispersion_imag
_atom_type_scat_source
C C 0.0033 0.0016 'International Tables Vol C Tables 4.2.6.8 and 6.1.1.4'
H H 0.0000 0.0000 'International Tables Vol C Tables 4.2.6.8 and 6.1.1.4'
N N 0.0061 0.0033 'International Tables Vol C Tables 4.2.6.8 and 6.1.1.4'
O O 0.0106 0.0060 'International Tables Vol C Tables 4.2.6.8 and 6.1.1.4'
Fe Fe 0.3463 0.8444 'International Tables Vol C Tables 4.2.6.8 and 6.1.1.4'
Sn Sn -0.6537 1.4246 'International Tables Vol C Tables 4.2.6.8 and 6.1.1.4'

loop_
_geom_angle_atom_site_label_1
_geom_angle_atom_site_label_2
_geom_angle_atom_site_label_3
_geom_angle
_geom_angle_site_symmetry_1
_geom_angle_site_symmetry_3
C2 C1 Sn1 114.8(4) . .
C2 C1 H1A 108.6 . .
Sn1 C1 H1A 108.6 . .
C2 C1 H1B 108.6 . .
Sn1 C1 H1B 108.6 . .
H1A C1 H1B 107.6 . .
C7 C2 C3 117.0(6) . .
C7 C2 C1 122.1(6) . .
C3 C2 C1 120.9(6) . .
C4 C3 C2 121.3(7) . .
C4 C3 H3 119.3 . .
C2 C3 H3 119.3 . .
C3 C4 C5 120.3(8) . .
C3 C4 H4 119.8 . .
C5 C4 H4 119.8 . .
C6 C5 C4 119.1(8) . .
C6 C5 H5 120.5 . .
C4 C5 H5 120.5 . .
C7 C6 C5 120.8(8) . .
C7 C6 H6 119.6 . .
C5 C6 H6 119.6 . .
C6 C7 C2 121.4(8) . .
C6 C7 H7 119.3 . .
C2 C7 H7 119.3 . .
C9 C8 Sn1 117.2(4) . .
C9 C8 H8A 108.0 . .
Sn1 C8 H8A 108.0 . .
C9 C8 H8B 108.0 . .
Sn1 C8 H8B 108.0 . .
H8A C8 H8B 107.3 . .
C10 C9 C14 118.7(7) . .
C10 C9 C8 121.6(7) . .
C14 C9 C8 119.7(7) . .
C9 C10 C11 121.6(9) . .
C9 C10 H10 119.2 . .
C11 C10 H10 119.2 . .
C10 C11 C12 118.4(11) . .
C10 C11 H11 120.8 . .
C12 C11 H11 120.8 . .
C13 C12 C11 119.7(10) . .
C13 C12 H12 120.1 . .
C11 C12 H12 120.1 . .
C12 C13 C14 120.9(11) . .
C12 C13 H13 119.6 . .
C14 C13 H13 119.6 . .
C13 C14 C9 120.5(10) . .
C13 C14 H14 119.7 . .
C9 C14 H14 119.7 . .
C16 C15 Sn1 112.4(4) . .
C16 C15 H15A 109.1 . .
Sn1 C15 H15A 109.1 . .
C16 C15 H15B 109.1 . .
Sn1 C15 H15B 109.1 . .
H15A C15 H15B 107.8 . .
C21 C16 C17 117.1(7) . .
C21 C16 C15 121.3(6) . .
C17 C16 C15 121.6(6) . .
C18 C17 C16 120.0(8) . .
C18 C17 H17 120.0 . .
C16 C17 H17 120.0 . .
C19 C18 C17 122.0(9) . .
C19 C18 H18 119.0 . .
C17 C18 H18 119.0 . .
C18 C19 C20 120.1(9) . .
C18 C19 H19 120.0 . .
C20 C19 H19 120.0 . .
C19 C20 C21 119.1(9) . .
C19 C20 H20 120.4 . .
C21 C20 H20 120.4 . .
C16 C21 C20 121.7(8) . .
C16 C21 H21 119.2 . .
C20 C21 H21 119.2 . .
N1 C22 Fe1 174.4(5) . .
N2 C23 Fe1 180.000(1) . .
C22 N1 Sn1 146.9(5) . .
O1 N3 Fe1 180.000(2) . .
C24 N4 N4 0.0(8) 5_655 5_655
C24 N4 Sn1 177.5(8) 5_655 .
N4 N4 Sn1 177.5(8) 5_655 .
N3 Fe1 C22 96.73(16) . 4
N3 Fe1 C22 96.73(16) . .
C22 Fe1 C22 89.21(4) 4 .
N3 Fe1 C22 96.73(16) . 3
C22 Fe1 C22 166.5(3) 4 3
C22 Fe1 C22 89.21(4) . 3
N3 Fe1 C22 96.73(16) . 2
C22 Fe1 C22 89.21(4) 4 2
C22 Fe1 C22 166.5(3) . 2
C22 Fe1 C22 89.21(4) 3 2
N3 Fe1 C23 180.000(2) . .
C22 Fe1 C23 83.27(16) 4 .
C22 Fe1 C23 83.27(16) . .
C22 Fe1 C23 83.27(16) 3 .
C22 Fe1 C23 83.27(16) 2 .
C15 Sn1 C1 118.9(3) . .
C15 Sn1 C8 125.8(3) . .
C1 Sn1 C8 114.6(3) . .
C15 Sn1 N4 91.1(2) . .
C1 Sn1 N4 94.3(2) . .
C8 Sn1 N4 93.1(3) . .
C15 Sn1 N1 88.1(2) . .
C1 Sn1 N1 87.4(2) . .
C8 Sn1 N1 86.2(2) . .
N4 Sn1 N1 178.3(2) . .

loop_
_geom_bond_atom_site_label_1
_geom_bond_atom_site_label_2
_geom_bond_distance
_geom_bond_site_symmetry_2
C1 C2 1.497(8) .
C1 Sn1 2.143(6) .
C1 H1A 0.9700 .
C1 H1B 0.9700 .
C2 C7 1.374(9) .
C2 C3 1.397(9) .
C3 C4 1.354(9) .
C3 H3 0.9300 .
C4 C5 1.369(12) .
C4 H4 0.9300 .
C5 C6 1.365(13) .
C5 H5 0.9300 .
C6 C7 1.356(10) .
C6 H6 0.9300 .
C7 H7 0.9300 .
C8 C9 1.482(9) .
C8 Sn1 2.146(7) .
C8 H8A 0.9700 .
C8 H8B 0.9700 .
C9 C10 1.358(10) .
C9 C14 1.393(10) .
C10 C11 1.375(12) .
C10 H10 0.9300 .
C11 C12 1.415(15) .
C11 H11 0.9300 .
C12 C13 1.348(16) .
C12 H12 0.9300 .
C13 C14 1.362(12) .
C13 H13 0.9300 .
C14 H14 0.9300 .
C15 C16 1.489(8) .
C15 Sn1 2.136(6) .
C15 H15A 0.9700 .
C15 H15B 0.9700 .
C16 C21 1.380(9) .
C16 C17 1.390(8) .
C17 C18 1.374(12) .
C17 H17 0.9300 .
C18 C19 1.333(14) .
C18 H18 0.9300 .
C19 C20 1.361(15) .
C19 H19 0.9300 .
C20 C21 1.388(12) .
C20 H20 0.9300 .
C21 H21 0.9300 .
C22 N1 1.150(7) .
C22 Fe1 1.922(6) .
C23 N2 1.163(14) .
C23 Fe1 1.925(11) .
N1 Sn1 2.468(5) .
N3 O1 1.112(11) .
N3 Fe1 1.661(9) .
N4 C24 1.112(11) 5_655
N4 N4 1.112(11) 5_655
N4 Sn1 2.293(5) .
Fe1 C22 1.922(6) 4
Fe1 C22 1.922(6) 3
Fe1 C22 1.922(6) 2

loop_
_geom_torsion_atom_site_label_1
_geom_torsion_atom_site_label_2
_geom_torsion_atom_site_label_3
_geom_torsion_atom_site_label_4
_geom_torsion
_geom_torsion_site_symmetry_1
_geom_torsion_site_symmetry_4
Sn1 C1 C2 C7 102.1(6) . .
Sn1 C1 C2 C3 -79.1(7) . .
C7 C2 C3 C4 0.1(9) . .
C1 C2 C3 C4 -178.7(6) . .
C2 C3 C4 C5 0.6(11) . .
C3 C4 C5 C6 -0.6(12) . .
C4 C5 C6 C7 -0.1(13) . .
C5 C6 C7 C2 0.8(12) . .
C3 C2 C7 C6 -0.8(10) . .
C1 C2 C7 C6 178.0(7) . .
Sn1 C8 C9 C10 90.7(7) . .
Sn1 C8 C9 C14 -89.0(7) . .
C14 C9 C10 C11 0.0(12) . .
C8 C9 C10 C11 -179.7(8) . .
C9 C10 C11 C12 0.1(15) . .
C10 C11 C12 C13 -1.4(17) . .
C11 C12 C13 C14 2.6(18) . .
C12 C13 C14 C9 -2.5(16) . .
C10 C9 C14 C13 1.2(12) . .
C8 C9 C14 C13 -179.1(8) . .
Sn1 C15 C16 C21 -83.2(7) . .
Sn1 C15 C16 C17 97.9(6) . .
C21 C16 C17 C18 1.8(10) . .
C15 C16 C17 C18 -179.3(6) . .
C16 C17 C18 C19 -2.0(13) . .
C17 C18 C19 C20 2.1(15) . .
C18 C19 C20 C21 -1.9(15) . .
C17 C16 C21 C20 -1.7(11) . .
C15 C16 C21 C20 179.4(7) . .
C19 C20 C21 C16 1.8(14) . .
Fe1 C22 N1 Sn1 4(6) . .
O1 N3 Fe1 C22 -167(100) . 4
O1 N3 Fe1 C22 103(100) . .
O1 N3 Fe1 C22 13(100) . 3
O1 N3 Fe1 C22 -77(100) . 2
O1 N3 Fe1 C23 0(96) . .
N1 C22 Fe1 N3 -157(6) . .
N1 C22 Fe1 C22 106(6) . 4
N1 C22 Fe1 C22 -60(6) . 3
N1 C22 Fe1 C22 23(6) . 2
N1 C22 Fe1 C23 23(6) . .
N2 C23 Fe1 N3 0(95) . .
N2 C23 Fe1 C22 -13(100) . 4
N2 C23 Fe1 C22 77(100) . .
N2 C23 Fe1 C22 167(100) . 3
N2 C23 Fe1 C22 -103(100) . 2
C16 C15 Sn1 C1 40.2(6) . .
C16 C15 Sn1 C8 -149.9(5) . .
C16 C15 Sn1 N4 -55.3(5) . .
C16 C15 Sn1 N1 126.2(5) . .
C2 C1 Sn1 C15 -135.9(5) . .
C2 C1 Sn1 C8 53.0(6) . .
C2 C1 Sn1 N4 -42.3(5) . .
C2 C1 Sn1 N1 137.7(5) . .
C9 C8 Sn1 C15 4.0(7) . .
C9 C8 Sn1 C1 174.3(5) . .
C9 C8 Sn1 N4 -89.6(5) . .
C9 C8 Sn1 N1 88.9(5) . .
C24 N4 Sn1 C15 -67(19) 5_655 .
N4 N4 Sn1 C15 -67(19) 5_655 .
C24 N4 Sn1 C1 174(100) 5_655 .
N4 N4 Sn1 C1 174(100) 5_655 .
C24 N4 Sn1 C8 59(19) 5_655 .
N4 N4 Sn1 C8 59(19) 5_655 .
C24 N4 Sn1 N1 -6(24) 5_655 .
N4 N4 Sn1 N1 -6(24) 5_655 .
C22 N1 Sn1 C15 178.4(9) . .
C22 N1 Sn1 C1 -62.5(9) . .
C22 N1 Sn1 C8 52.3(9) . .
C22 N1 Sn1 N4 118(7) . .
